data_2240109
loop_
_publ_author_name
'Haines, Alan H.'
'Hughes, David L.'

_publ_section_title
;
 Crystal structure of potassium
 (1<i>R</i>)-<small>D</small>-ribit-1-ylsulfonate
;
_journal_issue 11
_journal_name_full 'Acta Crystallographica Section E'
_journal_page_first 406
_journal_page_last 409
_journal_paper_doi 10.1107/S1600536814022685
_journal_volume 70
_journal_year 2014
_chemical_formula_iupac 'K +, C5 H11 O8 S -'
_chemical_formula_moiety 'K +, C5 H11 O8 S -'
_chemical_formula_structural 'Potassium D-ribose-sulfonate'
_chemical_formula_sum 'C5 H11 K O8 S'
_chemical_formula_weight 270.30
_chemical_name_common
;
Potassium (1<i>R</i>)-<i>D</i>-ribit-1-ylsulfonate
;
_chemical_name_systematic 'Potassium (1<i>R</i>,2<i>R</i>,3<i>R</i>,4<i>R</i>)-1,2,3,4,5-pentahydroxypentane-1-sulfonate'
_space_group_IT_number 4
_symmetry_cell_setting monoclinic
_symmetry_space_group_name_Hall 'P 2yb'
_symmetry_space_group_name_H-M 'P 1 21 1'
_atom_sites_solution_hydrogens geom
_atom_sites_solution_primary direct
_atom_sites_solution_secondary difmap
_audit_creation_method 'SHELXL-97 and CrysAlisPro RED'
_cell_angle_alpha 90.00
_cell_angle_beta 102.8138(16)
_cell_angle_gamma 90.00
_cell_formula_units_Z 2
_cell_length_a 5.36167(8)
_cell_length_b 9.01474(14)
_cell_length_c 9.78623(17)
_cell_measurement_reflns_used 6553
_cell_measurement_temperature 140(2)
_cell_measurement_theta_max 32.3844
_cell_measurement_theta_min 3.1024
_cell_volume 461.228(13)
_computing_cell_refinement
;
CrysAlis PRO (Oxford Diffraction, 2011)
;
_computing_data_collection
;
CrysAlis PRO (Oxford Diffraction, 2011)
;
_computing_data_reduction
;
CrysAlis PRO (Oxford Diffraction, 2011)
;
_computing_molecular_graphics
;
ORTEPII (Johnson, 1976) and ORTEP-3 for Windows (Farrugia, 2012)
;
_computing_publication_material
;
SHELXL97 (Sheldrick, 2008) and WinGX (Farrugia, 2012)
;
_computing_structure_refinement
;
SHELXL97 (Sheldrick, 2008)
;
_computing_structure_solution
;
SHELXS97 (Sheldrick, 2008)
;
_diffrn_ambient_temperature 140.0(10)
_diffrn_detector_area_resol_mean 16.0050
_diffrn_measured_fraction_theta_full 0.999
_diffrn_measured_fraction_theta_max 0.999
_diffrn_measurement_device_type 'Oxford Diffraction Xcalibur 3/Sapphire3 CCD'
_diffrn_measurement_method 'Thin-slice \f and \w scans'
_diffrn_radiation_monochromator graphite
_diffrn_radiation_source 'Enhance (Mo) X-ray Source'
_diffrn_radiation_type Mo-K\a
_diffrn_radiation_wavelength 0.71073
_diffrn_reflns_av_R_equivalents 0.0231
_diffrn_reflns_av_sigmaI/netI 0.0240
_diffrn_reflns_limit_h_max 7
_diffrn_reflns_limit_h_min -7
_diffrn_reflns_limit_k_max 12
_diffrn_reflns_limit_k_min -12
_diffrn_reflns_limit_l_max 13
_diffrn_reflns_limit_l_min -13
_diffrn_reflns_number 8864
_diffrn_reflns_theta_full 29.99
_diffrn_reflns_theta_max 29.99
_diffrn_reflns_theta_min 3.11
_exptl_absorpt_coefficient_mu 0.827
_exptl_absorpt_correction_T_max 1.00
_exptl_absorpt_correction_T_min 0.87437
_exptl_absorpt_correction_type multi-scan
_exptl_absorpt_process_details
;
(CrysAlis PRO; Oxford Diffraction, 2011)
;
_exptl_crystal_colour colourless
_exptl_crystal_density_diffrn 1.946
_exptl_crystal_density_method 'not measured'
_exptl_crystal_description plate
_exptl_crystal_F_000 280
_exptl_crystal_size_max 0.22
_exptl_crystal_size_mid 0.22
_exptl_crystal_size_min 0.12
_refine_diff_density_max 0.432
_refine_diff_density_min -0.223
_refine_ls_abs_structure_details
;
Flack (1983), 1264 Friedel pairs
;
_refine_ls_abs_structure_Flack -0.01(3)
_refine_ls_extinction_method none
_refine_ls_goodness_of_fit_ref 1.046
_refine_ls_hydrogen_treatment mixed
_refine_ls_matrix_type full
_refine_ls_number_parameters 156
_refine_ls_number_reflns 2690
_refine_ls_number_restraints 1
_refine_ls_restrained_S_all 1.045
_refine_ls_R_factor_all 0.0215
_refine_ls_R_factor_gt 0.0207
_refine_ls_shift/su_max 0.000
_refine_ls_shift/su_mean 0.000
_refine_ls_structure_factor_coef Fsqd
_refine_ls_weighting_details 'calc w=1/[\s^2^(Fo^2^)+(0.0318P)^2^+0.0276P] where P=(Fo^2^+2Fc^2^)/3'
_refine_ls_weighting_scheme calc
_refine_ls_wR_factor_gt 0.0520
_refine_ls_wR_factor_ref 0.0525
_reflns_number_gt 2632
_reflns_number_total 2690
_reflns_threshold_expression I>2\s(I)
_cod_data_source_file sj5424sup1.cif
_cod_data_source_block 1
_cod_original_cell_volume 461.229(13)
_cod_original_sg_symbol_H-M 'P 21'
_cod_database_code 2240109
_cod_database_fobs_code 2240109

loop_
_symmetry_equiv_pos_as_xyz
'x, y, z'
'-x, y+1/2, -z'

loop_
_atom_site_type_symbol
_atom_site_label
_atom_site_fract_x
_atom_site_fract_y
_atom_site_fract_z
_atom_site_U_iso_or_equiv
_atom_site_adp_type
_atom_site_calc_flag
_atom_site_refinement_flags
_atom_site_occupancy
_atom_site_symmetry_multiplicity
K K 0.00261(5) 0.45609(3) -0.05055(3) 0.01553(7) Uani d . 1 1
C C1 0.2210(2) 0.19926(14) 0.68818(13) 0.0093(2) Uani d . 1 1
H H1 0.1956 0.0932 0.6679 0.011 Uiso calc R 1 1
C C2 0.3088(2) 0.27375(14) 0.56579(14) 0.0096(2) Uani d . 1 1
H H2 0.4902 0.2528 0.5714 0.012 Uiso calc R 1 1
C C3 0.1458(2) 0.21199(15) 0.42818(13) 0.0101(2) Uani d . 1 1
H H3 -0.0341 0.2168 0.4341 0.012 Uiso calc R 1 1
C C4 0.1759(2) 0.30205(16) 0.30071(14) 0.0114(2) Uani d . 1 1
H H4 0.1205 0.4036 0.3142 0.014 Uiso calc R 1 1
C C5 0.4444(2) 0.31169(16) 0.27422(14) 0.0120(2) Uani d . 1 1
H H5A 0.4418 0.3791 0.1967 0.014 Uiso calc R 1 1
H H5B 0.5569 0.3539 0.3564 0.014 Uiso calc R 1 1
O O1 -0.01482(18) 0.26253(12) 0.69708(11) 0.0141(2) Uani d . 1 1
O O2 0.26721(19) 0.42953(10) 0.56585(11) 0.01250(19) Uani d . 1 1
O O3 0.2107(2) 0.05973(11) 0.41598(12) 0.0157(2) Uani d . 1 1
O O4 0.01062(18) 0.24575(13) 0.17548(10) 0.0159(2) Uani d . 1 1
O O5 0.54900(19) 0.17312(11) 0.24301(11) 0.01340(19) Uani d . 1 1
S S 0.44130(5) 0.22060(3) 0.85556(3) 0.00909(7) Uani d . 1 1
O O11 0.48670(19) 0.37852(11) 0.87973(11) 0.0165(2) Uani d . 1 1
O O12 0.67445(18) 0.13911(12) 0.84780(11) 0.01367(19) Uani d . 1 1
O O13 0.30566(18) 0.15410(12) 0.95421(11) 0.0155(2) Uani d . 1 1
H H1O -0.095(4) 0.211(3) 0.743(2) 0.031(6) Uiso d . 1 1
H H2O 0.388(4) 0.464(3) 0.611(2) 0.030(6) Uiso d . 1 1
H H3O 0.087(4) 0.010(3) 0.410(2) 0.027(6) Uiso d . 1 1
H H4O -0.122(5) 0.221(3) 0.199(3) 0.046(7) Uiso d . 1 1
H H5O 0.460(4) 0.149(2) 0.159(2) 0.013(4) Uiso d . 1 1

loop_
_atom_site_aniso_label
_atom_site_aniso_U_11
_atom_site_aniso_U_22
_atom_site_aniso_U_33
_atom_site_aniso_U_12
_atom_site_aniso_U_13
_atom_site_aniso_U_23
K 0.01277(12) 0.01544(13) 0.01879(14) 0.00082(11) 0.00440(10) -0.00328(11)
C1 0.0088(5) 0.0103(6) 0.0087(5) -0.0003(4) 0.0018(4) -0.0003(4)
C2 0.0093(5) 0.0087(5) 0.0112(6) 0.0001(4) 0.0028(4) 0.0016(4)
C3 0.0091(5) 0.0113(6) 0.0100(5) 0.0005(4) 0.0027(4) -0.0003(5)
C4 0.0106(5) 0.0138(6) 0.0098(6) 0.0011(4) 0.0023(4) -0.0016(5)
C5 0.0105(5) 0.0118(6) 0.0139(6) -0.0003(4) 0.0033(4) 0.0003(5)
O1 0.0078(4) 0.0192(5) 0.0157(5) 0.0023(3) 0.0037(4) 0.0052(4)
O2 0.0153(4) 0.0079(5) 0.0134(4) -0.0027(3) 0.0014(4) 0.0001(3)
O3 0.0184(5) 0.0084(4) 0.0216(5) -0.0032(4) 0.0076(4) -0.0020(4)
O4 0.0092(4) 0.0279(6) 0.0102(4) -0.0016(4) 0.0014(3) -0.0024(4)
O5 0.0114(4) 0.0154(5) 0.0136(5) 0.0017(3) 0.0033(4) -0.0007(4)
S 0.00795(12) 0.01038(14) 0.00897(13) -0.00016(10) 0.00192(9) 0.00056(11)
O11 0.0176(5) 0.0121(5) 0.0182(5) -0.0016(4) 0.0005(4) -0.0026(4)
O12 0.0090(4) 0.0165(5) 0.0159(5) 0.0024(3) 0.0037(3) 0.0031(4)
O13 0.0133(5) 0.0230(5) 0.0112(5) -0.0024(4) 0.0047(4) 0.0029(4)

loop_
_atom_type_symbol
_atom_type_description
_atom_type_scat_dispersion_real
_atom_type_scat_dispersion_imag
_atom_type_scat_source
C C 0.0033 0.0016 'International Tables Vol C Tables 4.2.6.8 and 6.1.1.4'
H H 0.0000 0.0000 'International Tables Vol C Tables 4.2.6.8 and 6.1.1.4'
O O 0.0106 0.0060 'International Tables Vol C Tables 4.2.6.8 and 6.1.1.4'
S S 0.1246 0.1234 'International Tables Vol C Tables 4.2.6.8 and 6.1.1.4'
K K 0.2009 0.2494 'International Tables Vol C Tables 4.2.6.8 and 6.1.1.4'

loop_
_geom_angle_atom_site_label_1
_geom_angle_atom_site_label_2
_geom_angle_atom_site_label_3
_geom_angle_site_symmetry_1
_geom_angle_site_symmetry_3
_geom_angle
O13 K O11 2_556 1_454 66.78(3)
O13 K O12 2_556 2_656 72.73(3)
O11 K O12 1_454 2_656 137.05(3)
O13 K O4 2_556 2 66.10(3)
O11 K O4 1_454 2 101.19(3)
O12 K O4 2_656 2 74.01(3)
O13 K O4 2_556 . 94.10(3)
O11 K O4 1_454 . 82.47(3)
O12 K O4 2_656 . 86.77(3)
O4 K O4 2 . 155.53(3)
O13 K O11 2_556 1_554 151.02(3)
O11 K O11 1_454 1_554 140.38(4)
O12 K O11 2_656 1_554 82.34(3)
O4 K O11 2 1_554 93.30(3)
O4 K O11 . 1_554 99.10(3)
O13 K O1 2_556 1_554 138.55(3)
O11 K O1 1_454 1_554 78.76(3)
O12 K O1 2_656 1_554 144.12(3)
O4 K O1 2 1_554 100.61(3)
O4 K O1 . 1_554 103.82(3)
O11 K O1 1_554 1_554 62.31(3)
O13 K O13 2_556 1_554 154.51(2)
O11 K O13 1_454 1_554 105.44(3)
O12 K O13 2_656 1_554 104.88(3)
O4 K O13 2 1_554 138.67(3)
O4 K O13 . 1_554 60.45(3)
O11 K O13 1_554 1_554 46.81(3)
O1 K O13 1_554 1_554 55.64(3)
O13 K O12 2_556 1_454 109.70(3)
O11 K O12 1_454 1_454 45.08(3)
O12 K O12 2_656 1_454 152.63(2)
O4 K O12 2 1_454 132.73(3)
O4 K O12 . 1_454 65.93(3)
O11 K O12 1_554 1_454 99.24(3)
O1 K O12 1_554 1_454 49.47(3)
O13 K O12 1_554 1_454 60.68(2)
O13 K S 2_556 1_554 174.03(2)
O11 K S 1_454 1_554 118.68(2)
O12 K S 2_656 1_554 101.37(2)
O4 K S 2 1_554 113.59(2)
O4 K S . 1_554 84.56(2)
O11 K S 1_554 1_554 24.72(2)
O1 K S 1_554 1_554 47.283(18)
O13 K S 1_554 1_554 25.091(18)
O12 K S 1_454 1_554 75.077(17)
O13 K S 2_556 1_454 86.48(2)
O11 K S 1_454 1_454 21.47(2)
O12 K S 2_656 1_454 148.83(2)
O4 K S 2 1_454 118.82(2)
O4 K S . 1_454 71.50(2)
O11 K S 1_554 1_454 122.16(2)
O1 K S 1_554 1_454 65.17(2)
O13 K S 1_554 1_454 83.965(19)
O12 K S 1_454 1_454 23.797(17)
S K S 1_554 1_454 98.572(10)
O13 K K 2_556 2 42.00(2)
O11 K K 1_454 2 104.16(2)
O12 K K 2_656 2 46.97(2)
O4 K K 2 2 37.27(2)
O4 K K . 2 118.27(2)
O11 K K 1_554 2 109.44(2)
O1 K K 1_554 2 137.88(2)
O13 K K 1_554 2 149.78(2)
O12 K K 1_454 2 149.228(19)
S K K 1_554 2 134.152(11)
S K K 1_454 2 125.527(10)
O1 C1 C2 . . 107.84(10)
O1 C1 S . . 108.47(9)
C2 C1 S . . 114.15(8)
O1 C1 H1 . . 108.8
C2 C1 H1 . . 108.8
S C1 H1 . . 108.8
O2 C2 C1 . . 110.87(10)
O2 C2 C3 . . 107.40(10)
C1 C2 C3 . . 108.16(10)
O2 C2 H2 . . 110.1
C1 C2 H2 . . 110.1
C3 C2 H2 . . 110.1
O3 C3 C4 . . 111.78(10)
O3 C3 C2 . . 108.63(10)
C4 C3 C2 . . 112.36(11)
O3 C3 H3 . . 108.0
C4 C3 H3 . . 108.0
C2 C3 H3 . . 108.0
O4 C4 C5 . . 107.64(10)
O4 C4 C3 . . 110.62(11)
C5 C4 C3 . . 116.45(11)
O4 C4 H4 . . 107.2
C5 C4 H4 . . 107.2
C3 C4 H4 . . 107.2
O5 C5 C4 . . 114.67(11)
O5 C5 H5A . . 108.6
C4 C5 H5A . . 108.6
O5 C5 H5B . . 108.6
C4 C5 H5B . . 108.6
H5A C5 H5B . . 107.6
C1 O1 K . 1_556 114.91(7)
C1 O1 H1O . . 112.8(16)
K O1 H1O 1_556 . 78.7(17)
C2 O2 H2O . . 106.9(18)
C3 O3 H3O . . 109.5(17)
C4 O4 K . 2_545 129.46(8)
C4 O4 K . . 108.72(8)
K O4 K 2_545 . 105.89(3)
C4 O4 H4O . . 105.4(17)
K O4 H4O 2_545 . 86.0(19)
K O4 H4O . . 121.3(18)
C5 O5 H5O . . 104.9(12)
O11 S O13 . . 112.59(6)
O11 S O12 . . 112.64(6)
O13 S O12 . . 112.57(6)
O11 S C1 . . 107.71(6)
O13 S C1 . . 103.57(6)
O12 S C1 . . 107.07(6)
O11 S K . 1_556 56.81(4)
O13 S K . 1_556 66.83(4)
O12 S K . 1_556 164.56(4)
C1 S K . 1_556 87.68(4)
O11 S K . 1_656 44.54(4)
O13 S K . 1_656 125.40(4)
O12 S K . 1_656 68.76(4)
C1 S K . 1_656 129.12(4)
K S K 1_556 1_656 98.572(10)
S O11 K . 1_656 113.98(5)
S O11 K . 1_556 98.48(5)
K O11 K 1_656 1_556 140.38(4)
S O12 K . 2_646 130.30(6)
S O12 K . 1_656 87.44(5)
K O12 K 2_646 1_656 95.05(3)
S O13 K . 2_546 157.30(6)
S O13 K . 1_556 88.08(5)
K O13 K 2_546 1_556 102.63(3)

loop_
_geom_bond_atom_site_label_1
_geom_bond_atom_site_label_2
_geom_bond_site_symmetry_2
_geom_bond_distance
K O13 2_556 2.7383(10)
K O11 1_454 2.7873(10)
K O12 2_656 2.8519(10)
K O4 2 2.8775(12)
K O4 . 2.9065(11)
K O11 1_554 2.9115(11)
K O1 1_554 3.0085(11)
K O13 1_554 3.1654(11)
K O12 1_454 3.3874(11)
K S 1_554 3.4412(4)
K S 1_454 3.6306(4)
K K 2 4.61605(14)
C1 O1 . 1.4071(15)
C1 C2 . 1.5355(17)
C1 S . 1.8048(13)
C1 H1 . 0.9800
C2 O2 . 1.4220(15)
C2 C3 . 1.5380(18)
C2 H2 . 0.9800
C3 O3 . 1.4275(16)
C3 C4 . 1.5266(18)
C3 H3 . 0.9800
C4 O4 . 1.4364(16)
C4 C5 . 1.5210(17)
C4 H4 . 0.9800
C5 O5 . 1.4297(17)
C5 H5A . 0.9700
C5 H5B . 0.9700
O1 K 1_556 3.0085(11)
O1 H1O . 0.83(3)
O2 H2O . 0.77(2)
O3 H3O . 0.79(2)
O4 K 2_545 2.8775(12)
O4 H4O . 0.83(3)
O5 H5O . 0.88(2)
S O11 . 1.4547(10)
S O13 . 1.4601(10)
S O12 . 1.4664(10)
S K 1_556 3.4412(4)
S K 1_656 3.6306(4)
O11 K 1_656 2.7873(10)
O11 K 1_556 2.9115(10)
O12 K 2_646 2.8519(10)
O12 K 1_656 3.3874(11)
O13 K 2_546 2.7383(10)
O13 K 1_556 3.1654(11)

loop_
_geom_hbond_atom_site_label_D
_geom_hbond_atom_site_label_H
_geom_hbond_atom_site_label_A
_geom_hbond_site_symmetry_A
_geom_hbond_distance_DH
_geom_hbond_distance_HA
_geom_hbond_distance_DA
_geom_hbond_angle_DHA
O1 H1O O12 1_455 0.83(3) 1.89(3) 2.6980(14) 165(2)
O2 H2O O5 2_656 0.77(2) 2.34(3) 2.9111(14) 132(2)
O3 H3O O2 2_546 0.79(2) 2.10(2) 2.8596(14) 162(2)
O4 H4O O5 1_455 0.83(3) 1.95(3) 2.7779(14) 175(3)
O5 H5O O13 1_554 0.88(2) 1.99(2) 2.8432(14) 161.7(18)

loop_
_geom_torsion_atom_site_label_1
_geom_torsion_atom_site_label_2
_geom_torsion_atom_site_label_3
_geom_torsion_atom_site_label_4
_geom_torsion_site_symmetry_1
_geom_torsion_site_symmetry_4
_geom_torsion
O1 C1 C2 O2 . . 42.80(13)
S C1 C2 O2 . . -77.80(11)
O1 C1 C2 C3 . . -74.71(12)
S C1 C2 C3 . . 164.69(8)
O2 C2 C3 O3 . . 171.93(10)
C1 C2 C3 O3 . . -68.35(12)
O2 C2 C3 C4 . . 47.73(13)
C1 C2 C3 C4 . . 167.44(10)
O3 C3 C4 O4 . . 60.64(13)
C2 C3 C4 O4 . . -176.92(10)
O3 C3 C4 C5 . . -62.64(15)
C2 C3 C4 C5 . . 59.80(15)
O4 C4 C5 O5 . . -60.95(15)
C3 C4 C5 O5 . . 63.86(15)
C2 C1 O1 K . 1_556 -110.24(9)
S C1 O1 K . 1_556 13.85(10)
C5 C4 O4 K . 2_545 67.79(13)
C3 C4 O4 K . 2_545 -60.45(13)
C5 C4 O4 K . . -63.02(11)
C3 C4 O4 K . . 168.74(7)
O13 K O4 C4 2_556 . -75.17(8)
O11 K O4 C4 1_454 . -141.09(8)
O12 K O4 C4 2_656 . -2.76(8)
O4 K O4 C4 2 . -40.59(8)
O11 K O4 C4 1_554 . 78.94(8)
O1 K O4 C4 1_554 . 142.50(7)
O13 K O4 C4 1_554 . 106.36(8)
O12 K O4 C4 1_454 . 175.06(8)
S K O4 C4 1_554 . 98.99(7)
S K O4 C4 1_454 . -160.07(8)
K K O4 C4 2 . -39.02(8)
O13 K O4 K 2_556 2_545 142.24(3)
O11 K O4 K 1_454 2_545 76.33(3)
O12 K O4 K 2_656 2_545 -145.35(3)
O4 K O4 K 2 2_545 176.82(4)
O11 K O4 K 1_554 2_545 -63.64(3)
O1 K O4 K 1_554 2_545 -0.08(3)
O13 K O4 K 1_554 2_545 -36.23(3)
O12 K O4 K 1_454 2_545 32.47(3)
S K O4 K 1_554 2_545 -43.60(2)
S K O4 K 1_454 2_545 57.34(2)
K K O4 K 2 2_545 178.39(2)
O1 C1 S O11 . . -64.93(10)
C2 C1 S O11 . . 55.31(10)
O1 C1 S O13 . . 54.54(10)
C2 C1 S O13 . . 174.78(9)
O1 C1 S O12 . . 173.69(9)
C2 C1 S O12 . . -66.06(10)
O1 C1 S K . 1_556 -10.95(8)
C2 C1 S K . 1_556 109.29(9)
O1 C1 S K . 1_656 -110.12(8)
C2 C1 S K . 1_656 10.12(11)
O13 S O11 K . 1_656 118.13(6)
O12 S O11 K . 1_656 -10.48(8)
C1 S O11 K . 1_656 -128.31(6)
K S O11 K 1_556 1_656 156.73(7)
O13 S O11 K . 1_556 -38.60(6)
O12 S O11 K . 1_556 -167.21(5)
C1 S O11 K . 1_556 74.95(6)
K S O11 K 1_656 1_556 -156.73(7)
O11 S O12 K . 2_646 102.32(8)
O13 S O12 K . 2_646 -26.30(10)
C1 S O12 K . 2_646 -139.47(7)
K S O12 K 1_556 2_646 58.2(2)
K S O12 K 1_656 2_646 94.45(7)
O11 S O12 K . 1_656 7.87(6)
O13 S O12 K . 1_656 -120.76(5)
C1 S O12 K . 1_656 126.08(5)
K S O12 K 1_556 1_656 -36.23(17)
O11 S O13 K . 2_546 153.72(15)
O12 S O13 K . 2_546 -77.63(17)
C1 S O13 K . 2_546 37.66(17)
K S O13 K 1_556 2_546 119.12(16)
K S O13 K 1_656 2_546 -156.92(13)
O11 S O13 K . 1_556 34.60(6)
O12 S O13 K . 1_556 163.25(5)
C1 S O13 K . 1_556 -81.46(5)
K S O13 K 1_656 1_556 83.96(4)
